data_7713498
loop_
_publ_author_name
'Kikuchi, Kazuma'
'Imoto, Hiroaki'
'Naka, Kensuke'

_publ_section_title
;
 Robust and highly emissive copper(I) halide 1D-coordination polymers with
 triphenylarsine and a series of bridging N-heteroaromatic co-ligands
;
_journal_name_full 'Dalton Transactions'
_journal_paper_doi 10.1039/D3DT00784G
_journal_year 2023
_chemical_formula_moiety 'C23 H19 As Br Cu N'
_chemical_formula_sum 'C23 H19 As Br Cu N'
_chemical_formula_weight 527.76
_space_group_crystal_system triclinic
_space_group_IT_number 2
_space_group_name_Hall '-P 1'
_space_group_name_H-M_alt 'P -1'
_atom_sites_solution_hydrogens geom
_atom_sites_solution_primary dual
_audit_creation_date 2023-02-14
_audit_creation_method
;
Olex2 1.5-ac5-024
(compiled 2022.04.12 svn.rca3783a0 for Rigaku Oxford Diffraction, GUI svn.r6498)
;
_audit_update_record
;
2023-02-19 deposited with the CCDC.	2023-07-18 downloaded from the CCDC.
;
_cell_angle_alpha 105.787(6)
_cell_angle_beta 107.216(6)
_cell_angle_gamma 93.177(5)
_cell_formula_units_Z 2
_cell_length_a 9.1130(6)
_cell_length_b 9.3168(6)
_cell_length_c 13.1060(10)
_cell_measurement_reflns_used 2026
_cell_measurement_temperature 93.15
_cell_measurement_theta_max 31.1550
_cell_measurement_theta_min 3.0220
_cell_volume 1011.55(13)
_computing_cell_refinement 'CrysAlisPro 1.171.41.109a (Rigaku OD, 2021)'
_computing_data_collection 'CrysAlisPro 1.171.41.109a (Rigaku OD, 2021)'
_computing_data_reduction 'CrysAlisPro 1.171.41.109a (Rigaku OD, 2021)'
_computing_molecular_graphics 'Olex2 1.5-ac5-024 (Dolomanov et al., 2009)'
_computing_publication_material 'Olex2 1.5-ac5-024 (Dolomanov et al., 2009)'
_computing_structure_refinement 'SHELXL 2018/3 (Sheldrick, 2015)'
_computing_structure_solution 'SHELXT  (Sheldrick, 2015)'
_diffrn_ambient_temperature 93.15
_diffrn_detector 'CCD plate'
_diffrn_measured_fraction_theta_full 0.999
_diffrn_measured_fraction_theta_max 0.870
_diffrn_measurement_details
;
List of Runs (angles in degrees, time in seconds):

  # Type    Start    End  Width  t~exp~   \w     \q     \k     \f   Frames
#--------------------------------------------------------------------------
  1  \w    -70.00  30.00   0.50    6.00    --   30.00  54.00  30.00  200
  2  \w    -71.00 -45.00   0.50    6.00    --   30.00  54.00 150.00   52
  3  \w      7.00  33.00   0.50    6.00    --   30.00  54.00 150.00   52
  4  \w    -74.00 109.00   0.50    6.00    --   30.00  54.00 -90.00  366
;
_diffrn_measurement_device 'two-circle diffractometer'
_diffrn_measurement_device_type 'XtaLAB Mini (JP)'
_diffrn_measurement_method '\w scans'
_diffrn_orient_matrix_type 'CrysAlisPro convention (1999,Acta A55,543-557)'
_diffrn_orient_matrix_UB_11 -0.0697598000
_diffrn_orient_matrix_UB_12 -0.0501796000
_diffrn_orient_matrix_UB_13 -0.0326926000
_diffrn_orient_matrix_UB_21 0.0092540000
_diffrn_orient_matrix_UB_22 0.0110169000
_diffrn_orient_matrix_UB_23 -0.0493327000
_diffrn_orient_matrix_UB_31 0.0428518000
_diffrn_orient_matrix_UB_32 -0.0613185000
_diffrn_orient_matrix_UB_33 -0.0055658000
_diffrn_radiation_monochromator graphite
_diffrn_radiation_probe x-ray
_diffrn_radiation_type 'Mo K\a'
_diffrn_radiation_wavelength 0.71073
_diffrn_reflns_av_R_equivalents 0.0371
_diffrn_reflns_av_unetI/netI 0.1144
_diffrn_reflns_Laue_measured_fraction_full 0.999
_diffrn_reflns_Laue_measured_fraction_max 0.870
_diffrn_reflns_limit_h_max 13
_diffrn_reflns_limit_h_min -13
_diffrn_reflns_limit_k_max 14
_diffrn_reflns_limit_k_min -9
_diffrn_reflns_limit_l_max 16
_diffrn_reflns_limit_l_min -19
_diffrn_reflns_number 8565
_diffrn_reflns_point_group_measured_fraction_full 0.999
_diffrn_reflns_point_group_measured_fraction_max 0.870
_diffrn_reflns_theta_full 25.242
_diffrn_reflns_theta_max 32.683
_diffrn_reflns_theta_min 3.044
_diffrn_source 'fine-focus sealed X-ray tube'
_diffrn_source_type 'Rigaku (Mo) X-ray Source'
_exptl_absorpt_coefficient_mu 4.685
_exptl_absorpt_correction_T_max 0.967
_exptl_absorpt_correction_T_min 0.924
_exptl_absorpt_correction_type analytical
_exptl_absorpt_process_details
;
CrysAlisPro 1.171.41.109a (Rigaku Oxford Diffraction, 2021)
Analytical numeric absorption correction using a multifaceted crystal
model based on expressions derived by R.C. Clark & J.S. Reid.
(Clark, R. C. & Reid, J. S. (1995). Acta Cryst. A51, 887-897)
Empirical absorption correction using spherical harmonics,
implemented in SCALE3 ABSPACK scaling algorithm.
;
_exptl_crystal_colour yellow
_exptl_crystal_colour_primary yellow
_exptl_crystal_density_diffrn 1.733
_exptl_crystal_description plate
_exptl_crystal_F_000 522
_exptl_crystal_size_max 0.266
_exptl_crystal_size_mid 0.147
_exptl_crystal_size_min 0.1
_refine_diff_density_max 1.437
_refine_diff_density_min -1.334
_refine_diff_density_rms 0.178
_refine_ls_extinction_method none
_refine_ls_goodness_of_fit_ref 0.977
_refine_ls_hydrogen_treatment constr
_refine_ls_matrix_type full
_refine_ls_number_parameters 208
_refine_ls_number_reflns 6466
_refine_ls_number_restraints 0
_refine_ls_restrained_S_all 0.977
_refine_ls_R_factor_all 0.1016
_refine_ls_R_factor_gt 0.0535
_refine_ls_shift/su_max 0.001
_refine_ls_shift/su_mean 0.000
_refine_ls_structure_factor_coef Fsqd
_refine_ls_weighting_details 'w=1/[\s^2^(Fo^2^)+(0.0352P)^2^] where P=(Fo^2^+2Fc^2^)/3'
_refine_ls_weighting_scheme calc
_refine_ls_wR_factor_gt 0.1011
_refine_ls_wR_factor_ref 0.1224
_reflns_Friedel_coverage 0.000
_reflns_number_gt 4158
_reflns_number_total 6466
_reflns_threshold_expression 'I > 2\s(I)'
_cod_data_source_file d3dt00784g2.cif
_cod_data_source_block '[Cu2Br2(AsPh3)2(bpy)]n_93K'
_cod_database_code 7713498
_shelx_shelxl_version_number 2018/3
_chemical_oxdiff_formula CHAsNCuBr
_shelx_space_group_comment
;
The symmetry employed for this shelxl refinement is uniquely defined
by the following loop, which should always be used as a source of
symmetry information in preference to the above space-group names.
They are only intended as comments.
;
_shelx_estimated_absorpt_t_max 0.652
_shelx_estimated_absorpt_t_min 0.369
_olex2_refinement_description
;
1. Fixed Uiso
 At 1.2 times of:
  All C(H) groups
2.a Aromatic/amide H refined with riding coordinates:
 C6(H6), C5(H5), C4(H4), C3(H3), C2(H2), C8(H8), C19(H19), C20(H20), C22(H22),
 C23(H23), C10(H10), C9(H9), C12(H12), C14(H14), C15(H15), C16(H16), C17(H17),
 C18(H18), C11(H11)
2.b Fitted hexagon refined as free rotating group:
 C1(C6,C5,C4,C3,C2), C19(C20,C21,C22,C23,N1), C14(C15,C16,C17,C18,C13)
;
_olex2_submission_special_instructions 'No special instructions were received'
_oxdiff_exptl_absorpt_empirical_details
;
Empirical correction (ABSPACK) includes:
- Absorption correction using spherical harmonics
- Frame scaling
;
_oxdiff_exptl_absorpt_empirical_full_max 1.367
_oxdiff_exptl_absorpt_empirical_full_min 0.716

loop_
_space_group_symop_operation_xyz
'x, y, z'
'-x, -y, -z'

loop_
_atom_site_label
_atom_site_type_symbol
_atom_site_fract_x
_atom_site_fract_y
_atom_site_fract_z
_atom_site_U_iso_or_equiv
_atom_site_adp_type
_atom_site_occupancy
_atom_site_site_symmetry_order
_atom_site_calc_flag
_atom_site_refinement_flags_posn
_atom_site_refinement_flags_adp
_atom_site_refinement_flags_occupancy
_atom_site_disorder_assembly
_atom_site_disorder_group
Br1 Br 0.67935(5) 0.39093(5) 0.06713(4) 0.01845(12) Uani 1 1 d . . . . .
As1 As 0.48811(5) 0.69933(5) 0.25320(4) 0.01525(12) Uani 1 1 d . . . . .
Cu1 Cu 0.44472(6) 0.49814(6) 0.09038(5) 0.01827(14) Uani 1 1 d . . . . .
C7 C 0.6078(5) 0.8901(5) 0.2722(4) 0.0166(10) Uani 1 1 d . . . . .
C1 C 0.5846(3) 0.6695(4) 0.3985(2) 0.0195(10) Uani 1 1 d G . . . .
C6 C 0.5228(3) 0.7098(3) 0.4856(3) 0.0221(11) Uani 1 1 d G . . . .
H6 H 0.428606 0.751359 0.474989 0.027 Uiso 1 1 calc R U . . .
C5 C 0.5990(4) 0.6892(4) 0.5883(2) 0.0292(12) Uani 1 1 d G . . . .
H5 H 0.556827 0.716725 0.647869 0.035 Uiso 1 1 calc R U . . .
C4 C 0.7369(4) 0.6283(4) 0.6039(2) 0.0374(14) Uani 1 1 d G . . . .
H4 H 0.788944 0.614278 0.674042 0.045 Uiso 1 1 calc R U . . .
C3 C 0.7986(3) 0.5881(4) 0.5167(3) 0.0422(16) Uani 1 1 d G . . . .
H3 H 0.892843 0.546465 0.527335 0.051 Uiso 1 1 calc R U . . .
C2 C 0.7224(4) 0.6086(4) 0.4140(3) 0.0305(13) Uani 1 1 d G . . . .
H2 H 0.764625 0.581097 0.354454 0.037 Uiso 1 1 calc R U . . .
C8 C 0.6854(5) 0.9917(5) 0.3790(4) 0.0221(11) Uani 1 1 d . . . . .
H8 H 0.680757 0.968166 0.444260 0.027 Uiso 1 1 calc R U . . .
C19 C 0.1275(3) 0.3189(3) 0.0059(3) 0.0245(11) Uani 1 1 d G . . . .
H19 H 0.097187 0.404704 -0.016284 0.029 Uiso 1 1 calc R U . . .
C20 C 0.0168(2) 0.1954(3) -0.0177(3) 0.0227(11) Uani 1 1 d G . . . .
H20 H -0.089192 0.196669 -0.055974 0.027 Uiso 1 1 calc R U . . .
C21 C 0.0611(3) 0.0699(3) 0.0148(3) 0.0155(9) Uani 1 1 d G . . . .
C22 C 0.2162(3) 0.0680(3) 0.0708(3) 0.0230(11) Uani 1 1 d G . . . .
H22 H 0.246535 -0.017775 0.092961 0.028 Uiso 1 1 calc R U . . .
C23 C 0.3269(2) 0.1916(3) 0.0944(2) 0.0241(11) Uani 1 1 d G . . . .
H23 H 0.432915 0.190257 0.132652 0.029 Uiso 1 1 calc R U . . .
N1 N 0.2826(3) 0.3170(2) 0.0619(2) 0.0168(8) Uani 1 1 d G . . . .
C10 C 0.7739(6) 1.1631(5) 0.2936(5) 0.0263(12) Uani 1 1 d . . . . .
H10 H 0.829860 1.256327 0.300600 0.032 Uiso 1 1 calc R U . . .
C9 C 0.7697(6) 1.1279(5) 0.3887(5) 0.0259(12) Uani 1 1 d . . . . .
H9 H 0.824092 1.196254 0.460659 0.031 Uiso 1 1 calc R U . . .
C12 C 0.6144(5) 0.9270(5) 0.1784(4) 0.0220(11) Uani 1 1 d . . . . .
H12 H 0.561658 0.858501 0.106162 0.026 Uiso 1 1 calc R U . . .
C14 C 0.2780(3) 0.9147(3) 0.3108(3) 0.0227(11) Uani 1 1 d G . . . .
H14 H 0.361805 0.992034 0.327969 0.027 Uiso 1 1 calc R U . . .
C15 C 0.1382(3) 0.9519(2) 0.3249(3) 0.0250(11) Uani 1 1 d G . . . .
H15 H 0.126365 1.054644 0.351706 0.030 Uiso 1 1 calc R U . . .
C16 C 0.0155(3) 0.8387(3) 0.2999(3) 0.0285(12) Uani 1 1 d G . . . .
H16 H -0.080036 0.864091 0.309515 0.034 Uiso 1 1 calc R U . . .
C17 C 0.0328(3) 0.6883(3) 0.2607(3) 0.0254(12) Uani 1 1 d G . . . .
H17 H -0.050999 0.610927 0.243588 0.030 Uiso 1 1 calc R U . . .
C18 C 0.1727(3) 0.6511(2) 0.2466(3) 0.0211(10) Uani 1 1 d G . . . .
H18 H 0.184439 0.548314 0.219850 0.025 Uiso 1 1 calc R U . . .
C13 C 0.2953(3) 0.7643(3) 0.2717(3) 0.0158(9) Uani 1 1 d G . . . .
C11 C 0.6971(6) 1.0631(5) 0.1878(5) 0.0265(12) Uani 1 1 d . . . . .
H11 H 0.700759 1.087184 0.122628 0.032 Uiso 1 1 calc R U . . .

loop_
_atom_site_aniso_label
_atom_site_aniso_U_11
_atom_site_aniso_U_22
_atom_site_aniso_U_33
_atom_site_aniso_U_23
_atom_site_aniso_U_13
_atom_site_aniso_U_12
Br1 0.0161(2) 0.0166(2) 0.0241(3) 0.00872(19) 0.00653(19) 0.00080(16)
As1 0.0150(2) 0.0126(2) 0.0193(3) 0.00498(19) 0.0075(2) -0.00002(16)
Cu1 0.0189(3) 0.0141(3) 0.0217(3) 0.0044(2) 0.0081(3) -0.0019(2)
C7 0.013(2) 0.011(2) 0.025(3) 0.0024(19) 0.0078(19) -0.0009(16)
C1 0.016(2) 0.015(2) 0.022(3) 0.003(2) 0.001(2) -0.0053(17)
C6 0.021(2) 0.021(3) 0.021(3) 0.004(2) 0.006(2) -0.0033(19)
C5 0.042(3) 0.022(3) 0.020(3) 0.008(2) 0.007(3) -0.005(2)
C4 0.042(3) 0.030(3) 0.035(4) 0.021(3) -0.002(3) -0.004(2)
C3 0.030(3) 0.048(4) 0.056(5) 0.033(3) 0.007(3) 0.012(3)
C2 0.023(3) 0.031(3) 0.042(4) 0.017(3) 0.011(3) 0.006(2)
C8 0.020(2) 0.022(3) 0.024(3) 0.007(2) 0.008(2) -0.0010(19)
C19 0.024(2) 0.016(2) 0.034(3) 0.010(2) 0.008(2) 0.0006(19)
C20 0.019(2) 0.012(2) 0.032(3) 0.008(2) 0.002(2) -0.0010(17)
C21 0.017(2) 0.018(2) 0.013(2) 0.0063(19) 0.0063(19) -0.0009(17)
C22 0.018(2) 0.025(3) 0.032(3) 0.017(2) 0.009(2) 0.0008(19)
C23 0.020(2) 0.020(3) 0.031(3) 0.010(2) 0.005(2) -0.0028(19)
N1 0.0212(19) 0.0148(19) 0.015(2) 0.0049(16) 0.0070(17) -0.0013(15)
C10 0.026(3) 0.015(2) 0.039(3) 0.012(2) 0.009(2) -0.0025(19)
C9 0.027(3) 0.015(2) 0.031(3) -0.001(2) 0.011(2) -0.0038(19)
C12 0.019(2) 0.024(3) 0.022(3) 0.008(2) 0.006(2) 0.0017(19)
C14 0.021(2) 0.017(2) 0.030(3) 0.006(2) 0.008(2) 0.0028(18)
C15 0.022(2) 0.022(3) 0.030(3) 0.006(2) 0.008(2) 0.008(2)
C16 0.019(2) 0.033(3) 0.033(3) 0.007(3) 0.010(2) 0.005(2)
C17 0.018(2) 0.024(3) 0.032(3) 0.006(2) 0.010(2) -0.0033(19)
C18 0.021(2) 0.016(2) 0.027(3) 0.005(2) 0.009(2) 0.0007(18)
C13 0.019(2) 0.020(2) 0.007(2) 0.0054(18) 0.0021(18) -0.0030(17)
C11 0.024(2) 0.023(3) 0.039(3) 0.018(2) 0.013(2) 0.002(2)

loop_
_atom_type_symbol
_atom_type_description
_atom_type_scat_dispersion_real
_atom_type_scat_dispersion_imag
_atom_type_scat_source
C C 0.0033 0.0016 'International Tables Vol C Tables 4.2.6.8 and 6.1.1.4'
H H 0.0000 0.0000 'International Tables Vol C Tables 4.2.6.8 and 6.1.1.4'
As As 0.0499 2.0058 'International Tables Vol C Tables 4.2.6.8 and 6.1.1.4'
Br Br -0.2901 2.4595 'International Tables Vol C Tables 4.2.6.8 and 6.1.1.4'
Cu Cu 0.3201 1.2651 'International Tables Vol C Tables 4.2.6.8 and 6.1.1.4'
N N 0.0061 0.0033 'International Tables Vol C Tables 4.2.6.8 and 6.1.1.4'

loop_
_exptl_crystal_face_index_h
_exptl_crystal_face_index_k
_exptl_crystal_face_index_l
_exptl_crystal_face_perp_dist
9 -8 -8 0.0817
9 9 -8 0.0953
9 -9 0 0.0760
-9 5 -9 0.0417
-8 0 17 0.0699
-7 -8 15 0.1011
-5 -11 0 0.1223
2 5 13 0.0474
0 0 -16 0.0327
4 -5 15 0.0641
9 0 -16 0.0510
13 0 -7 0.0534

loop_
_geom_angle_atom_site_label_1
_geom_angle_atom_site_label_2
_geom_angle_atom_site_label_3
_geom_angle
_geom_angle_site_symmetry_1
_geom_angle_site_symmetry_3
_geom_angle_publ_flag
Cu1 Br1 Cu1 68.87(3) . 2_665 ?
C7 As1 Cu1 119.83(14) . . ?
C7 As1 C1 100.82(18) . . ?
C7 As1 C13 101.40(15) . . ?
C1 As1 Cu1 119.10(10) . . ?
C1 As1 C13 100.25(13) . . ?
C13 As1 Cu1 112.33(9) . . ?
Br1 Cu1 Br1 111.13(3) . 2_665 ?
Br1 Cu1 Cu1 54.25(2) 2_665 2_665 ?
Br1 Cu1 Cu1 56.88(2) . 2_665 ?
As1 Cu1 Br1 115.14(3) . . ?
As1 Cu1 Br1 103.68(3) . 2_665 ?
As1 Cu1 Cu1 125.59(3) . 2_665 ?
N1 Cu1 Br1 103.16(8) . 2_665 ?
N1 Cu1 Br1 105.76(8) . . ?
N1 Cu1 As1 117.33(9) . . ?
N1 Cu1 Cu1 116.15(9) . 2_665 ?
C8 C7 As1 121.5(4) . . ?
C12 C7 As1 119.1(3) . . ?
C12 C7 C8 119.4(4) . . ?
C6 C1 As1 122.62(18) . . ?
C6 C1 C2 120.0 . . ?
C2 C1 As1 117.36(18) . . ?
C5 C6 C1 120.0 . . ?
C4 C5 C6 120.0 . . ?
C3 C4 C5 120.0 . . ?
C2 C3 C4 120.0 . . ?
C3 C2 C1 120.0 . . ?
C9 C8 C7 119.5(5) . . ?
C20 C19 N1 120.0 . . ?
C21 C20 C19 120.0 . . ?
C20 C21 C21 120.1(3) . 2 ?
C20 C21 C22 120.0 . . ?
C22 C21 C21 119.9(3) . 2 ?
C23 C22 C21 120.0 . . ?
N1 C23 C22 120.0 . . ?
C19 N1 Cu1 119.09(14) . . ?
C23 N1 Cu1 120.87(14) . . ?
C23 N1 C19 120.0 . . ?
C9 C10 C11 120.5(4) . . ?
C10 C9 C8 120.1(5) . . ?
C7 C12 C11 121.1(5) . . ?
C15 C14 C13 120.0 . . ?
C16 C15 C14 120.0 . . ?
C15 C16 C17 120.0 . . ?
C18 C17 C16 120.0 . . ?
C17 C18 C13 120.0 . . ?
C14 C13 As1 123.38(15) . . ?
C18 C13 As1 116.59(15) . . ?
C18 C13 C14 120.0 . . ?
C10 C11 C12 119.3(5) . . ?

loop_
_geom_bond_atom_site_label_1
_geom_bond_atom_site_label_2
_geom_bond_distance
_geom_bond_site_symmetry_2
_geom_bond_publ_flag
Br1 Cu1 2.4736(7) . ?
Br1 Cu1 2.5527(8) 2_665 ?
As1 Cu1 2.3378(8) . ?
As1 C7 1.948(4) . ?
As1 C1 1.949(2) . ?
As1 C13 1.950(2) . ?
Cu1 Cu1 2.8429(12) 2_665 ?
Cu1 N1 2.0553(18) . ?
C7 C8 1.405(6) . ?
C7 C12 1.380(7) . ?
C1 C6 1.3900 . ?
C1 C2 1.3900 . ?
C6 C5 1.3900 . ?
C5 C4 1.3900 . ?
C4 C3 1.3900 . ?
C3 C2 1.3900 . ?
C8 C9 1.402(6) . ?
C19 C20 1.3900 . ?
C19 N1 1.3900 . ?
C20 C21 1.3900 . ?
C21 C21 1.548(3) 2 ?
C21 C22 1.3900 . ?
C22 C23 1.3900 . ?
C23 N1 1.3900 . ?
C10 C9 1.382(7) . ?
C10 C11 1.389(7) . ?
C12 C11 1.394(6) . ?
C14 C15 1.3900 . ?
C14 C13 1.3900 . ?
C15 C16 1.3900 . ?
C16 C17 1.3900 . ?
C17 C18 1.3900 . ?
C18 C13 1.3900 . ?

loop_
_exptl_oxdiff_crystal_face_indexfrac_h
_exptl_oxdiff_crystal_face_indexfrac_k
_exptl_oxdiff_crystal_face_indexfrac_l
_exptl_oxdiff_crystal_face_x
_exptl_oxdiff_crystal_face_y
_exptl_oxdiff_crystal_face_z
8.5536 -8.2393 -8.1412 0.0829 0.3900 0.9171
8.7608 9.0887 -8.1299 -0.8014 0.5823 -0.1366
9.4181 -9.4541 -0.3446 -0.1713 0.0000 0.9852
-9.0280 4.6563 -8.5680 0.6763 0.3904 -0.6247
-8.0716 0.4548 16.5252 -0.0000 -0.8849 -0.4657
-7.4921 -7.6799 15.3592 0.4059 -0.9116 0.0644
-5.2404 -10.6473 0.4526 0.8850 -0.1881 0.4258
1.8331 4.5970 12.8267 -0.7779 -0.5652 -0.2747
-0.3799 -0.3926 -16.4768 0.5849 0.8050 0.0995
4.3479 -4.9195 14.7028 -0.5371 -0.7393 0.4061
8.7631 0.3119 -16.3177 -0.0935 0.8895 0.4472
12.7894 -0.3589 -7.1250 -0.6412 0.4659 0.6097
